data_2200665
loop_
_publ_author_name
'Bond, Andrew D.'
'Davies, John E.'

_publ_section_title
;
 (1S)-(-)-\a-Pinene
;
_journal_issue 11
_journal_name_full 'Acta Crystallographica Section E'
_journal_page_first o1039
_journal_page_last o1040
_journal_paper_doi 10.1107/S1600536801016415
_journal_volume 57
_journal_year 2001
_chemical_formula_iupac 'C10 H16'
_chemical_formula_moiety 'C10 H16'
_chemical_formula_sum 'C10 H16'
_chemical_formula_weight 136.23
_chemical_name_common \a-Pinene
_chemical_name_systematic (1S)-(-)-\a-Pinene
_space_group_IT_number 19
_symmetry_cell_setting orthorhombic
_symmetry_space_group_name_Hall 'P 2ac 2ab'
_symmetry_space_group_name_H-M 'P 21 21 21'
_cell_angle_alpha 90.00
_cell_angle_beta 90.00
_cell_angle_gamma 90.00
_cell_formula_units_Z 4
_cell_length_a 7.1944(6)
_cell_length_b 7.5920(3)
_cell_length_c 15.9190(15)
_cell_measurement_reflns_used 2466
_cell_measurement_temperature 203(2)
_cell_measurement_theta_max 25.03
_cell_measurement_theta_min 1.00
_cell_volume 869.49(11)
_computing_cell_refinement 'HKL SCALEPACK (Otwinowski & Minor, 1997)'
_computing_data_collection 'COLLECT (Nonius, 1998)'
_computing_data_reduction 'HKL DENZO (Otwinowski & Minor, 1997) and SCALEPACK'
_computing_publication_material SHELXL97
_computing_structure_refinement 'SHELXL97 (Sheldrick 1997)'
_computing_structure_solution 'SIR92 (Altomare et al. 1994)'
_diffrn_ambient_temperature 203(2)
_diffrn_measured_fraction_theta_full .907
_diffrn_measured_fraction_theta_max .907
_diffrn_measurement_device_type 'Nonius KappaCCD'
_diffrn_measurement_method 'Thin-slice \w and \f'
_diffrn_radiation_source 'fine-focus sealed tube'
_diffrn_radiation_type MoK\a
_diffrn_radiation_wavelength .7107
_diffrn_reflns_av_R_equivalents .0500
_diffrn_reflns_av_sigmaI/netI .0597
_diffrn_reflns_limit_h_max 8
_diffrn_reflns_limit_h_min -5
_diffrn_reflns_limit_k_max 7
_diffrn_reflns_limit_k_min -7
_diffrn_reflns_limit_l_max 18
_diffrn_reflns_limit_l_min -16
_diffrn_reflns_number 3727
_diffrn_reflns_theta_full 25.03
_diffrn_reflns_theta_max 25.03
_diffrn_reflns_theta_min 3.71
_diffrn_standards_number 0
_exptl_absorpt_coefficient_mu .057
_exptl_absorpt_correction_type none
_exptl_crystal_colour colourless
_exptl_crystal_density_diffrn 1.041
_exptl_crystal_density_method 'not measured'
_exptl_crystal_description cylinder
_exptl_crystal_F_000 304
_exptl_crystal_size_rad .20
_refine_diff_density_max .131
_refine_diff_density_min -.154
_refine_ls_extinction_coef .096(12)
_refine_ls_extinction_method SHELXL97
_refine_ls_goodness_of_fit_ref 1.064
_refine_ls_hydrogen_treatment constr
_refine_ls_matrix_type full
_refine_ls_number_parameters 95
_refine_ls_number_reflns 1379
_refine_ls_number_restraints 0
_refine_ls_restrained_S_all 1.064
_refine_ls_R_factor_all .0559
_refine_ls_R_factor_gt .0457
_refine_ls_shift/su_max .001
_refine_ls_shift/su_mean .000
_refine_ls_structure_factor_coef Fsqd
_refine_ls_weighting_details 'calc w = 1/[\s^2^(Fo^2^)+(0.0279P)^2^+0.1574P] where P = (Fo^2^+2Fc^2^)/3'
_refine_ls_weighting_scheme calc
_refine_ls_wR_factor_ref .1029
_reflns_number_gt 1194
_reflns_number_total 1379
_reflns_threshold_expression I>2\s(I)
_cod_data_source_file cv6064sup1.cif
_cod_data_source_block I
_cod_database_code 2200665
_cod_database_fobs_code 2200665

loop_
_symmetry_equiv_pos_as_xyz
'x, y, z'
'-x+1/2, -y, z+1/2'
'x+1/2, -y+1/2, -z'
'-x, y+1/2, -z+1/2'

loop_
_atom_site_label
_atom_site_fract_x
_atom_site_fract_y
_atom_site_fract_z
_atom_site_U_iso_or_equiv
_atom_site_adp_type
_atom_site_calc_flag
_atom_site_refinement_flags
_atom_site_occupancy
_atom_site_disorder_assembly
_atom_site_disorder_group
_atom_site_type_symbol
C1 .8184(3) -.0414(3) .34005(13) .0381(5) Uani d . 1 . . C
H1 .8467 -.1469 .3058 .046 Uiso calc R 1 . . H
C2 .7443(3) -.0758(3) .42735(12) .0389(5) Uani d . 1 . . C
C3 .7112(3) .0642(3) .47423(13) .0432(6) Uani d . 1 . . C
H3 .6684 .0501 .5296 .052 Uiso calc R 1 . . H
C4 .7418(3) .2465(3) .43954(13) .0434(5) Uani d . 1 . . C
H4A .8282 .3111 .4758 .052 Uiso calc R 1 . . H
H4B .6236 .3107 .4385 .052 Uiso calc R 1 . . H
C5 .8211(3) .2352(3) .35071(13) .0397(5) Uani d . 1 . . C
H5 .8524 .3495 .3243 .048 Uiso calc R 1 . . H
C6 .7035(3) .1064(3) .29525(12) .0363(5) Uani d . 1 . . C
C7 .9778(3) .0946(3) .34910(14) .0449(5) Uani d . 1 . . C
H7A 1.0603 .1021 .3002 .054 Uiso calc R 1 . . H
H7B 1.0483 .0850 .4016 .054 Uiso calc R 1 . . H
C8 .4934(3) .1089(3) .30463(14) .0439(5) Uani d . 1 . . C
H8A .4397 .0156 .2709 .066 Uiso calc R 1 . . H
H8B .4457 .2217 .2859 .066 Uiso calc R 1 . . H
H8C .4608 .0911 .3631 .066 Uiso calc R 1 . . H
C9 .7516(3) .1208(3) .20215(13) .0531(6) Uani d . 1 . . C
H9A .6926 .0254 .1717 .080 Uiso calc R 1 . . H
H9D .8853 .1135 .1951 .080 Uiso calc R 1 . . H
H9B .7075 .2327 .1805 .080 Uiso calc R 1 . . H
C10 .7134(4) -.2629(3) .45502(15) .0563(7) Uani d . 1 . . C
H10D .6757 -.2644 .5135 .084 Uiso calc R 1 . . H
H10A .8278 -.3292 .4485 .084 Uiso calc R 1 . . H
H10B .6168 -.3159 .4208 .084 Uiso calc R 1 . . H

loop_
_atom_site_aniso_label
_atom_site_aniso_U_11
_atom_site_aniso_U_22
_atom_site_aniso_U_33
_atom_site_aniso_U_12
_atom_site_aniso_U_13
_atom_site_aniso_U_23
C1 .0322(10) .0374(12) .0447(11) .0054(8) -.0009(10) -.0060(9)
C2 .0323(10) .0383(13) .0461(11) .0045(10) -.0050(9) .0055(9)
C3 .0411(11) .0525(15) .0361(10) .0028(11) .0007(9) .0066(9)
C4 .0455(13) .0395(13) .0452(11) -.0026(10) -.0005(11) -.0066(8)
C5 .0380(11) .0343(11) .0468(11) -.0041(9) .0015(10) .0029(9)
C6 .0347(10) .0345(11) .0396(10) .0019(9) -.0009(9) .0015(9)
C7 .0293(9) .0570(13) .0485(12) -.0006(11) .0012(9) .0006(12)
C8 .0339(10) .0456(13) .0520(12) .0018(10) -.0041(9) .0022(11)
C9 .0535(13) .0614(15) .0445(12) .0019(13) .0015(11) -.0002(11)
C10 .0542(15) .0461(15) .0685(16) -.0007(12) -.0062(13) .0144(11)

loop_
_atom_type_symbol
_atom_type_description
_atom_type_scat_dispersion_real
_atom_type_scat_dispersion_imag
_atom_type_scat_source
C C .0033 .0016 'International Tables Vol C Tables 4.2.6.8 and 6.1.1.4'
H H .0000 .0000 'International Tables Vol C Tables 4.2.6.8 and 6.1.1.4'

loop_
_geom_angle_atom_site_label_1
_geom_angle_atom_site_label_2
_geom_angle_atom_site_label_3
_geom_angle_site_symmetry_1
_geom_angle_site_symmetry_3
_geom_angle
_geom_angle_publ_flag
C2 C1 C7 . . 106.91(16) ?
C2 C1 C6 . . 110.86(15) ?
C7 C1 C6 . . 87.46(14) ?
C2 C1 H1 . . 116.0 ?
C7 C1 H1 . . 116.0 ?
C6 C1 H1 . . 116.0 ?
C3 C2 C10 . . 124.64(19) ?
C3 C2 C1 . . 116.38(17) ?
C10 C2 C1 . . 118.99(18) ?
C2 C3 C4 . . 120.40(18) ?
C2 C3 H3 . . 119.8 ?
C4 C3 H3 . . 119.8 ?
C3 C4 C5 . . 110.04(16) ?
C3 C4 H4A . . 109.7 ?
C5 C4 H4A . . 109.7 ?
C3 C4 H4B . . 109.7 ?
C5 C4 H4B . . 109.7 ?
H4A C4 H4B . . 108.2 ?
C4 C5 C7 . . 108.97(17) ?
C4 C5 C6 . . 110.80(16) ?
C7 C5 C6 . . 87.34(15) ?
C4 C5 H5 . . 115.5 ?
C7 C5 H5 . . 115.5 ?
C6 C5 H5 . . 115.5 ?
C8 C6 C9 . . 108.69(17) ?
C8 C6 C1 . . 119.33(17) ?
C9 C6 C1 . . 111.94(16) ?
C8 C6 C5 . . 118.33(17) ?
C9 C6 C5 . . 112.36(16) ?
C1 C6 C5 . . 84.57(14) ?
C1 C7 C5 . . 85.55(13) ?
C1 C7 H7A . . 114.4 ?
C5 C7 H7A . . 114.4 ?
C1 C7 H7B . . 114.4 ?
C5 C7 H7B . . 114.4 ?
H7A C7 H7B . . 111.5 ?
C6 C8 H8A . . 109.5 ?
C6 C8 H8B . . 109.5 ?
H8A C8 H8B . . 109.5 ?
C6 C8 H8C . . 109.5 ?
H8A C8 H8C . . 109.5 ?
H8B C8 H8C . . 109.5 ?
C6 C9 H9A . . 109.5 ?
C6 C9 H9D . . 109.5 ?
H9A C9 H9D . . 109.5 ?
C6 C9 H9B . . 109.5 ?
H9A C9 H9B . . 109.5 ?
H9D C9 H9B . . 109.5 ?
C2 C10 H10D . . 109.5 ?
C2 C10 H10A . . 109.5 ?
H10D C10 H10A . . 109.5 ?
C2 C10 H10B . . 109.5 ?
H10D C10 H10B . . 109.5 ?
H10A C10 H10B . . 109.5 ?

loop_
_geom_bond_atom_site_label_1
_geom_bond_atom_site_label_2
_geom_bond_site_symmetry_2
_geom_bond_distance
_geom_bond_publ_flag
C1 C2 . 1.511(3) ?
C1 C7 . 1.549(3) ?
C1 C6 . 1.566(3) ?
C1 H1 . .9900 ?
C2 C3 . 1.320(3) ?
C2 C10 . 1.504(3) ?
C3 C4 . 1.506(3) ?
C3 H3 . .9400 ?
C4 C5 . 1.527(3) ?
C4 H4A . .9800 ?
C4 H4B . .9800 ?
C5 C7 . 1.553(3) ?
C5 C6 . 1.566(3) ?
C5 H5 . .9900 ?
C6 C8 . 1.519(2) ?
C6 C9 . 1.526(3) ?
C7 H7A . .9800 ?
C7 H7B . .9800 ?
C8 H8A . .9700 ?
C8 H8B . .9700 ?
C8 H8C . .9700 ?
C9 H9A . .9700 ?
C9 H9D . .9700 ?
C9 H9B . .9700 ?
C10 H10D . .9700 ?
C10 H10A . .9700 ?
C10 H10B . .9700 ?

loop_
_geom_torsion_atom_site_label_1
_geom_torsion_atom_site_label_2
_geom_torsion_atom_site_label_3
_geom_torsion_atom_site_label_4
_geom_torsion_site_symmetry_1
_geom_torsion_site_symmetry_2
_geom_torsion_site_symmetry_3
_geom_torsion_site_symmetry_4
_geom_torsion
_geom_torsion_publ_flag
C7 C1 C2 C3 . . . . 47.0(2) ?
C6 C1 C2 C3 . . . . -46.8(2) ?
C7 C1 C2 C10 . . . . -133.0(2) ?
C6 C1 C2 C10 . . . . 133.23(19) ?
C10 C2 C3 C4 . . . . -178.2(2) ?
C1 C2 C3 C4 . . . . 1.8(3) ?
C2 C3 C4 C5 . . . . -3.1(3) ?
C3 C4 C5 C7 . . . . -44.7(2) ?
C3 C4 C5 C6 . . . . 49.7(2) ?
C2 C1 C6 C8 . . . . -41.1(2) ?
C7 C1 C6 C8 . . . . -148.23(18) ?
C2 C1 C6 C9 . . . . -169.60(16) ?
C7 C1 C6 C9 . . . . 83.26(18) ?
C2 C1 C6 C5 . . . . 78.47(17) ?
C7 C1 C6 C5 . . . . -28.68(14) ?
C4 C5 C6 C8 . . . . 39.8(2) ?
C7 C5 C6 C8 . . . . 149.11(18) ?
C4 C5 C6 C9 . . . . 167.80(17) ?
C7 C5 C6 C9 . . . . -82.91(18) ?
C4 C5 C6 C1 . . . . -80.69(17) ?
C7 C5 C6 C1 . . . . 28.61(14) ?
C2 C1 C7 C5 . . . . -82.15(17) ?
C6 C1 C7 C5 . . . . 28.89(14) ?
C4 C5 C7 C1 . . . . 82.21(17) ?
C6 C5 C7 C1 . . . . -28.89(14) ?

loop_
_cod_related_entry_id
_cod_related_entry_database
_cod_related_entry_code
1 ChemSpider 389795
